data_4037419
loop_
_publ_author_name
'He, Yan'
'Wang, Ying-Chun'
'Hu, Kun'
'Xu, Xiao-Ling'
'Wang, Heng-Shan'
'Pan, Ying-Ming'

_publ_section_title
;
 Palladium-Catalyzed Synthesis of 5-Iminopyrrolones through Isocyanide
 Double Insertion Reaction with Terminal Alkynes and Water.
;
_journal_issue 23
_journal_name_full 'The Journal of organic chemistry'
_journal_page_first 11813
_journal_page_last 11818
_journal_paper_doi 10.1021/acs.joc.6b02288
_journal_volume 81
_journal_year 2016
_chemical_formula_moiety 'C18 H23 F N2 O'
_chemical_formula_sum 'C18 H23 F N2 O'
_chemical_formula_weight 302.38
_space_group_crystal_system monoclinic
_space_group_IT_number 14
_space_group_name_Hall '-P 2ybc'
_space_group_name_H-M_alt 'P 1 21/c 1'
_atom_sites_solution_hydrogens geom
_atom_sites_solution_primary direct
_atom_sites_solution_secondary difmap
_audit_creation_date 2016-07-17
_audit_creation_method
;
  Olex2 1.2-ac2
  (compiled 2012.03.06 svn.r2239, GUI svn.r4109)
;
_cell_angle_alpha 90.00
_cell_angle_beta 91.368(5)
_cell_angle_gamma 90.00
_cell_formula_units_Z 4
_cell_length_a 9.518(3)
_cell_length_b 11.375(4)
_cell_length_c 16.123(5)
_cell_measurement_reflns_used 6523
_cell_measurement_temperature 296(2)
_cell_measurement_theta_max 26.21
_cell_measurement_theta_min 2.19
_cell_volume 1745.1(10)
_computing_data_reduction 'SAINT v8.27A (Bruker, 2012)'
_computing_molecular_graphics
;
O. V. Dolomanov, L. J. Bourhis, R. J. Gildea, J. A. K. Howard and H. Puschmann,
OLEX2: a complete structure solution, refinement and analysis program.
J. Appl. Cryst. (2009). 42, 339-341.
;
_computing_publication_material
;
O. V. Dolomanov, L. J. Bourhis, R. J. Gildea, J. A. K. Howard and H. Puschmann,
OLEX2: a complete structure solution, refinement and analysis program.
J. Appl. Cryst. (2009). 42, 339-341.
;
_computing_structure_refinement
;
XL, G.M. Sheldrick, Acta Cryst.
(2008). A64, 112-122
;
_computing_structure_solution
;
XS, G.M. Sheldrick, Acta Cryst.
(2008). A64, 112-122
;
_diffrn_ambient_temperature 296.15
_diffrn_measured_fraction_theta_full 0.998
_diffrn_measured_fraction_theta_max 0.998
_diffrn_measurement_device_type 'Bruker APEX-II CCD'
_diffrn_measurement_method '\f and \w scans'
_diffrn_radiation_monochromator graphite
_diffrn_radiation_type MoK\a
_diffrn_radiation_wavelength 0.71073
_diffrn_reflns_av_R_equivalents 0.0410
_diffrn_reflns_av_unetI/netI 0.0337
_diffrn_reflns_limit_h_max 11
_diffrn_reflns_limit_h_min -11
_diffrn_reflns_limit_k_max 14
_diffrn_reflns_limit_k_min -14
_diffrn_reflns_limit_l_max 19
_diffrn_reflns_limit_l_min -20
_diffrn_reflns_number 15340
_diffrn_reflns_theta_full 26.37
_diffrn_reflns_theta_max 26.37
_diffrn_reflns_theta_min 2.14
_diffrn_source 'fine-focus sealed tube'
_diffrn_source_current 30.0
_diffrn_source_power 1.5
_diffrn_source_voltage 50.0
_diffrn_standards_number 0
_exptl_absorpt_coefficient_mu 0.079
_exptl_absorpt_correction_T_max 0.9906
_exptl_absorpt_correction_T_min 0.9683
_exptl_absorpt_correction_type none
_exptl_crystal_colour yellow
_exptl_crystal_density_diffrn 1.151
_exptl_crystal_density_method 'not measured'
_exptl_crystal_description lump
_exptl_crystal_F_000 648
_exptl_crystal_size_max 0.34
_exptl_crystal_size_mid 0.18
_exptl_crystal_size_min 0.07
_refine_diff_density_max 0.322
_refine_diff_density_min -0.410
_refine_diff_density_rms 0.122
_refine_ls_extinction_method none
_refine_ls_goodness_of_fit_ref 1.085
_refine_ls_hydrogen_treatment mixed
_refine_ls_matrix_type full
_refine_ls_number_parameters 205
_refine_ls_number_reflns 3558
_refine_ls_number_restraints 594
_refine_ls_restrained_S_all 1.043
_refine_ls_R_factor_all 0.0844
_refine_ls_R_factor_gt 0.0697
_refine_ls_shift/su_max 0.000
_refine_ls_shift/su_mean 0.000
_refine_ls_structure_factor_coef Fsqd
_refine_ls_weighting_details 'calc w=1/[\s^2^(Fo^2^)+(0.1160P)^2^+0.2271P] where P=(Fo^2^+2Fc^2^)/3'
_refine_ls_weighting_scheme calc
_refine_ls_wR_factor_gt 0.1695
_refine_ls_wR_factor_ref 0.1892
_reflns_number_gt 2712
_reflns_number_total 3558
_reflns_threshold_expression >2sigma(I)
_cod_data_source_file jo6b02288_si_001.cif
_cod_data_source_block aaaa
_cod_original_cell_volume 1745.0(10)
_cod_database_code 4037419

loop_
_space_group_symop_id
_space_group_symop_operation_xyz
1 'x, y, z'
2 '-x, y+1/2, -z+1/2'
3 '-x, -y, -z'
4 'x, -y-1/2, z-1/2'

loop_
_atom_site_label
_atom_site_type_symbol
_atom_site_fract_x
_atom_site_fract_y
_atom_site_fract_z
_atom_site_U_iso_or_equiv
_atom_site_adp_type
_atom_site_occupancy
_atom_site_symmetry_multiplicity
_atom_site_calc_flag
_atom_site_refinement_flags
F1 F 1.05983(15) 0.92868(17) -0.26383(10) 0.1104(6) Uani 1 1 d U
O1 O 0.24431(14) 0.66348(15) -0.12012(9) 0.0754(4) Uani 1 1 d U
N1 N 0.41335(13) 0.69744(11) -0.01573(8) 0.0423(3) Uani 1 1 d U
N2 N 0.59736(14) 0.78855(11) 0.05590(8) 0.0454(3) Uani 1 1 d U
C1 C 0.2165(3) 0.5749(2) 0.03642(16) 0.0951(8) Uani 1 1 d U
H1A H 0.1461 0.6190 0.0063 0.143 Uiso 1 1 calc R
H1B H 0.1768 0.5429 0.0857 0.143 Uiso 1 1 calc R
H1C H 0.2496 0.5120 0.0023 0.143 Uiso 1 1 calc R
C2 C 0.2839(2) 0.76072(17) 0.10754(14) 0.0683(6) Uani 1 1 d U
H2A H 0.3608 0.8115 0.1229 0.102 Uiso 1 1 calc R
H2B H 0.2384 0.7341 0.1566 0.102 Uiso 1 1 calc R
H2C H 0.2177 0.8030 0.0730 0.102 Uiso 1 1 calc R
C3 C 0.4412(2) 0.58428(18) 0.11471(13) 0.0748(6) Uani 1 1 d U
H3A H 0.4839 0.5242 0.0820 0.112 Uiso 1 1 calc R
H3B H 0.3912 0.5485 0.1592 0.112 Uiso 1 1 calc R
H3C H 0.5127 0.6354 0.1373 0.112 Uiso 1 1 calc R
C4 C 0.33888(18) 0.65545(14) 0.06021(10) 0.0504(4) Uani 1 1 d U
C5 C 0.6874(3) 0.8941(3) 0.17121(13) 0.0849(7) Uani 1 1 d U
H5A H 0.6047 0.9423 0.1722 0.127 Uiso 1 1 calc R
H5B H 0.7656 0.9368 0.1949 0.127 Uiso 1 1 calc R
H5C H 0.6724 0.8239 0.2028 0.127 Uiso 1 1 calc R
C6 C 0.8516(2) 0.7868(2) 0.08226(16) 0.0835(7) Uani 1 1 d U
H6A H 0.8339 0.7132 0.1092 0.125 Uiso 1 1 calc R
H6B H 0.9256 0.8277 0.1116 0.125 Uiso 1 1 calc R
H6C H 0.8789 0.7726 0.0262 0.125 Uiso 1 1 calc R
C7 C 0.71866(17) 0.86129(16) 0.08176(10) 0.0505(4) Uani 1 1 d U
C8 C 0.7368(3) 0.97262(18) 0.03153(14) 0.0771(6) Uani 1 1 d U
H8A H 0.7756 0.9533 -0.0212 0.116 Uiso 1 1 calc R
H8B H 0.7992 1.0252 0.0610 0.116 Uiso 1 1 calc R
H8C H 0.6471 1.0099 0.0230 0.116 Uiso 1 1 calc R
C9 C 0.54528(15) 0.76017(12) -0.01352(9) 0.0376(3) Uani 1 1 d U
C10 C 0.35856(16) 0.69868(14) -0.09525(10) 0.0485(4) Uani 1 1 d U
C11 C 0.46627(18) 0.74977(16) -0.14782(10) 0.0532(4) Uani 1 1 d U
H11 H 0.4569 0.7584 -0.2050 0.064 Uiso 1 1 calc R
C12 C 0.57849(15) 0.78206(13) -0.10350(9) 0.0416(4) Uani 1 1 d U
C13 C 0.70930(16) 0.82457(13) -0.14061(9) 0.0424(4) Uani 1 1 d U
C14 C 0.70665(19) 0.92370(15) -0.19067(11) 0.0532(4) Uani 1 1 d U
H14 H 0.6239 0.9666 -0.1966 0.064 Uiso 1 1 calc R
C15 C 0.8248(2) 0.95994(18) -0.23195(12) 0.0659(5) Uani 1 1 d U
H15 H 0.8226 1.0267 -0.2653 0.079 Uiso 1 1 calc R
C16 C 0.9442(2) 0.8952(2) -0.22245(12) 0.0665(5) Uani 1 1 d U
C17 C 0.95196(19) 0.7956(2) -0.17494(13) 0.0670(5) Uani 1 1 d U
H17 H 1.0350 0.7527 -0.1703 0.080 Uiso 1 1 calc R
C18 C 0.83317(18) 0.76041(16) -0.13398(11) 0.0544(4) Uani 1 1 d U
H18 H 0.8362 0.6928 -0.1015 0.065 Uiso 1 1 calc R

loop_
_atom_site_aniso_label
_atom_site_aniso_U_11
_atom_site_aniso_U_22
_atom_site_aniso_U_33
_atom_site_aniso_U_23
_atom_site_aniso_U_13
_atom_site_aniso_U_12
F1 0.0779(9) 0.1599(15) 0.0953(10) -0.0215(9) 0.0414(8) -0.0486(9)
O1 0.0477(7) 0.1069(11) 0.0711(9) -0.0025(8) -0.0101(6) -0.0141(7)
N1 0.0421(7) 0.0449(7) 0.0401(7) -0.0007(5) 0.0054(5) -0.0021(5)
N2 0.0476(7) 0.0503(7) 0.0381(7) 0.0029(5) -0.0018(5) -0.0002(5)
C1 0.1038(19) 0.1014(18) 0.0813(16) -0.0015(13) 0.0241(13) -0.0525(15)
C2 0.0749(13) 0.0601(11) 0.0713(13) -0.0007(9) 0.0334(10) 0.0075(9)
C3 0.0956(15) 0.0619(11) 0.0678(12) 0.0252(9) 0.0229(11) 0.0160(11)
C4 0.0575(9) 0.0446(8) 0.0498(9) 0.0015(7) 0.0157(7) -0.0047(7)
C5 0.0790(14) 0.125(2) 0.0507(11) -0.0239(12) 0.0011(10) -0.0245(13)
C6 0.0546(12) 0.1159(19) 0.0794(15) -0.0005(13) -0.0137(10) 0.0116(11)
C7 0.0472(9) 0.0635(10) 0.0406(8) -0.0017(7) -0.0048(7) -0.0041(7)
C8 0.0989(16) 0.0633(12) 0.0682(13) -0.0004(9) -0.0153(11) -0.0245(11)
C9 0.0381(7) 0.0364(7) 0.0382(8) 0.0032(5) 0.0025(6) 0.0052(5)
C10 0.0411(8) 0.0555(9) 0.0488(9) -0.0027(7) -0.0013(7) 0.0036(6)
C11 0.0517(9) 0.0720(11) 0.0358(8) 0.0011(7) -0.0009(7) 0.0008(7)
C12 0.0419(8) 0.0460(8) 0.0372(8) 0.0027(6) 0.0036(6) 0.0051(6)
C13 0.0445(8) 0.0492(8) 0.0337(7) -0.0017(6) 0.0045(6) 0.0035(6)
C14 0.0565(9) 0.0547(9) 0.0486(9) 0.0044(7) 0.0069(7) 0.0036(7)
C15 0.0781(13) 0.0687(11) 0.0514(10) 0.0060(8) 0.0127(9) -0.0169(10)
C16 0.0551(11) 0.0938(14) 0.0513(10) -0.0161(10) 0.0173(8) -0.0227(10)
C17 0.0441(9) 0.0917(14) 0.0656(12) -0.0176(10) 0.0064(8) 0.0066(9)
C18 0.0482(9) 0.0624(10) 0.0525(10) 0.0010(8) 0.0016(7) 0.0089(7)

loop_
_atom_type_symbol
_atom_type_description
_atom_type_scat_dispersion_real
_atom_type_scat_dispersion_imag
_atom_type_scat_source
C C 0.0033 0.0016 'International Tables Vol C Tables 4.2.6.8 and 6.1.1.4'
H H 0.0000 0.0000 'International Tables Vol C Tables 4.2.6.8 and 6.1.1.4'
F F 0.0171 0.0103 'International Tables Vol C Tables 4.2.6.8 and 6.1.1.4'
N N 0.0061 0.0033 'International Tables Vol C Tables 4.2.6.8 and 6.1.1.4'
O O 0.0106 0.0060 'International Tables Vol C Tables 4.2.6.8 and 6.1.1.4'

loop_
_geom_angle_atom_site_label_1
_geom_angle_atom_site_label_2
_geom_angle_atom_site_label_3
_geom_angle
C9 N1 C4 124.20(12)
C10 N1 C4 125.92(13)
C10 N1 C9 109.19(12)
C9 N2 C7 133.40(14)
H1A C1 H1B 109.5
H1A C1 H1C 109.5
H1B C1 H1C 109.5
C4 C1 H1A 109.5
C4 C1 H1B 109.5
C4 C1 H1C 109.5
H2A C2 H2B 109.5
H2A C2 H2C 109.5
H2B C2 H2C 109.5
C4 C2 H2A 109.5
C4 C2 H2B 109.5
C4 C2 H2C 109.5
H3A C3 H3B 109.5
H3A C3 H3C 109.5
H3B C3 H3C 109.5
C4 C3 H3A 109.5
C4 C3 H3B 109.5
C4 C3 H3C 109.5
N1 C4 C1 110.95(15)
N1 C4 C2 109.43(13)
N1 C4 C3 109.24(14)
C1 C4 C3 107.39(18)
C2 C4 C1 109.26(18)
C2 C4 C3 110.56(17)
H5A C5 H5B 109.5
H5A C5 H5C 109.5
H5B C5 H5C 109.5
C7 C5 H5A 109.5
C7 C5 H5B 109.5
C7 C5 H5C 109.5
H6A C6 H6B 109.5
H6A C6 H6C 109.5
H6B C6 H6C 109.5
C7 C6 H6A 109.5
C7 C6 H6B 109.5
C7 C6 H6C 109.5
N2 C7 C5 103.65(14)
N2 C7 C6 109.55(16)
N2 C7 C8 114.64(14)
C6 C7 C5 108.16(17)
C8 C7 C5 109.15(18)
C8 C7 C6 111.26(18)
C7 C8 H8A 109.5
C7 C8 H8B 109.5
C7 C8 H8C 109.5
H8A C8 H8B 109.5
H8A C8 H8C 109.5
H8B C8 H8C 109.5
N1 C9 C12 105.02(12)
N2 C9 N1 118.27(13)
N2 C9 C12 136.52(14)
O1 C10 N1 128.35(16)
O1 C10 C11 124.85(16)
N1 C10 C11 106.79(13)
C10 C11 H11 124.3
C12 C11 C10 111.38(14)
C12 C11 H11 124.3
C11 C12 C9 106.72(14)
C11 C12 C13 123.38(14)
C13 C12 C9 129.82(13)
C14 C13 C12 119.91(14)
C14 C13 C18 118.42(15)
C18 C13 C12 121.31(14)
C13 C14 H14 119.4
C15 C14 C13 121.25(17)
C15 C14 H14 119.4
C14 C15 H15 120.9
C16 C15 C14 118.12(18)
C16 C15 H15 120.9
F1 C16 C15 118.6(2)
F1 C16 C17 118.3(2)
C15 C16 C17 123.05(17)
C16 C17 H17 120.9
C16 C17 C18 118.23(18)
C18 C17 H17 120.9
C13 C18 H18 119.5
C17 C18 C13 120.92(18)
C17 C18 H18 119.5

loop_
_geom_bond_atom_site_label_1
_geom_bond_atom_site_label_2
_geom_bond_distance
F1 C16 1.355(2)
O1 C10 1.218(2)
N1 C4 1.507(2)
N1 C9 1.4440(19)
N1 C10 1.373(2)
N2 C7 1.473(2)
N2 C9 1.2556(19)
C1 H1A 0.9600
C1 H1B 0.9600
C1 H1C 0.9600
C1 C4 1.524(3)
C2 H2A 0.9600
C2 H2B 0.9600
C2 H2C 0.9600
C2 C4 1.520(2)
C3 H3A 0.9600
C3 H3B 0.9600
C3 H3C 0.9600
C3 C4 1.528(3)
C5 H5A 0.9600
C5 H5B 0.9600
C5 H5C 0.9600
C5 C7 1.526(3)
C6 H6A 0.9600
C6 H6B 0.9600
C6 H6C 0.9600
C6 C7 1.522(3)
C7 C8 1.515(3)
C8 H8A 0.9600
C8 H8B 0.9600
C8 H8C 0.9600
C9 C12 1.513(2)
C10 C11 1.466(2)
C11 H11 0.9300
C11 C12 1.323(2)
C12 C13 1.476(2)
C13 C14 1.387(2)
C13 C18 1.389(2)
C14 H14 0.9300
C14 C15 1.383(3)
C15 H15 0.9300
C15 C16 1.360(3)
C16 C17 1.369(3)
C17 H17 0.9300
C17 C18 1.382(3)
C18 H18 0.9300

loop_
_geom_torsion_atom_site_label_1
_geom_torsion_atom_site_label_2
_geom_torsion_atom_site_label_3
_geom_torsion_atom_site_label_4
_geom_torsion
F1 C16 C17 C18 -178.84(17)
O1 C10 C11 C12 178.84(17)
N1 C9 C12 C11 8.16(16)
N1 C9 C12 C13 -168.77(14)
N1 C10 C11 C12 -2.2(2)
N2 C9 C12 C11 -166.44(18)
N2 C9 C12 C13 16.6(3)
C4 N1 C9 N2 -4.8(2)
C4 N1 C9 C12 179.38(13)
C4 N1 C10 O1 -2.7(3)
C4 N1 C10 C11 178.31(14)
C7 N2 C9 N1 -172.68(15)
C7 N2 C9 C12 1.4(3)
C9 N1 C4 C1 -170.32(17)
C9 N1 C4 C2 69.0(2)
C9 N1 C4 C3 -52.12(19)
C9 N1 C10 O1 -173.51(17)
C9 N1 C10 C11 7.53(17)
C9 N2 C7 C5 159.60(19)
C9 N2 C7 C6 -85.1(2)
C9 N2 C7 C8 40.7(3)
C9 C12 C13 C14 -123.92(17)
C9 C12 C13 C18 63.1(2)
C10 N1 C4 C1 20.2(2)
C10 N1 C4 C2 -100.41(19)
C10 N1 C4 C3 138.42(17)
C10 N1 C9 N2 166.13(13)
C10 N1 C9 C12 -9.65(15)
C10 C11 C12 C9 -3.85(19)
C10 C11 C12 C13 173.33(14)
C11 C12 C13 C14 59.6(2)
C11 C12 C13 C18 -113.35(19)
C12 C13 C14 C15 -174.47(16)
C12 C13 C18 C17 174.31(16)
C13 C14 C15 C16 0.3(3)
C14 C13 C18 C17 1.3(3)
C14 C15 C16 F1 178.79(17)
C14 C15 C16 C17 0.8(3)
C15 C16 C17 C18 -0.9(3)
C16 C17 C18 C13 -0.2(3)
C18 C13 C14 C15 -1.3(3)
